data_4084282
loop_
_publ_author_name
'Feng, Ge'
'Conley, Matthew P.'
'Jordan, Richard F.'

_publ_section_title
;
 Differentiation between Chelate Ring Inversion and Aryl Rotation in a
 CF3-Substituted Phosphine-Sulfonate Palladium Methyl Complex
;
_journal_issue 17
_journal_name_full Organometallics
_journal_page_first 4486
_journal_paper_doi 10.1021/om500699t
_journal_volume 33
_journal_year 2014
_chemical_formula_sum 'C28 H16 F12 O P2'
_chemical_formula_weight 658.35
_chemical_name_systematic
; 
 ? 
;
_space_group_IT_number 14
_symmetry_space_group_name_Hall '-P 2ybc'
_symmetry_space_group_name_H-M 'P 1 21/c 1'
_atom_sites_solution_hydrogens geom
_atom_sites_solution_primary direct
_atom_sites_solution_secondary difmap
_audit_creation_method SHELXL-97
_cell_angle_alpha 90.00
_cell_angle_beta 102.536(5)
_cell_angle_gamma 90.00
_cell_formula_units_Z 4
_cell_length_a 14.726(3)
_cell_length_b 11.552(3)
_cell_length_c 16.122(4)
_cell_measurement_reflns_used 1024
_cell_measurement_temperature 100(2)
_cell_measurement_theta_max 28.43
_cell_measurement_theta_min 2.19
_cell_volume 2677.2(11)
_computing_structure_refinement 'SHELXL-97 (Sheldrick, 2008)'
_computing_structure_solution 'SHELXS-97 (Sheldrick, 2008)'
_diffrn_ambient_temperature 100(2)
_diffrn_measured_fraction_theta_full 0.982
_diffrn_measured_fraction_theta_max 0.982
_diffrn_radiation_monochromator graphite
_diffrn_radiation_source 'fine-focus sealed tube'
_diffrn_radiation_type MoK\a
_diffrn_radiation_wavelength 0.71073
_diffrn_reflns_av_R_equivalents 0.0796
_diffrn_reflns_av_sigmaI/netI 0.1051
_diffrn_reflns_limit_h_max 19
_diffrn_reflns_limit_h_min -19
_diffrn_reflns_limit_k_max 14
_diffrn_reflns_limit_k_min -15
_diffrn_reflns_limit_l_max 21
_diffrn_reflns_limit_l_min -21
_diffrn_reflns_number 31861
_diffrn_reflns_theta_full 28.43
_diffrn_reflns_theta_max 28.43
_diffrn_reflns_theta_min 2.19
_exptl_absorpt_coefficient_mu 0.269
_exptl_absorpt_correction_T_max 0.9788
_exptl_absorpt_correction_T_min 0.9188
_exptl_absorpt_correction_type multi-scan
_exptl_absorpt_process_details
;
absorption corrections were made based on correspondance of
equivalent intensities usingprogram SADABS (G. Sheldrick, Bruker 
Analytical X-ray Systems, Madison, WI)
;
_exptl_crystal_density_diffrn 1.633
_exptl_crystal_density_method 'not measured'
_exptl_crystal_F_000 1320
_exptl_crystal_size_max 0.32
_exptl_crystal_size_mid 0.28
_exptl_crystal_size_min 0.08
_refine_diff_density_max 0.891
_refine_diff_density_min -0.336
_refine_diff_density_rms 0.076
_refine_ls_extinction_method none
_refine_ls_goodness_of_fit_ref 0.881
_refine_ls_hydrogen_treatment constr
_refine_ls_matrix_type full
_refine_ls_number_parameters 388
_refine_ls_number_reflns 6627
_refine_ls_number_restraints 0
_refine_ls_restrained_S_all 0.881
_refine_ls_R_factor_all 0.1013
_refine_ls_R_factor_gt 0.0558
_refine_ls_shift/su_max 0.005
_refine_ls_shift/su_mean 0.000
_refine_ls_structure_factor_coef Fsqd
_refine_ls_weighting_details 'calc w=1/[\s^2^(Fo^2^)+(0.0502P)^2^+0.0000P] where P=(Fo^2^+2Fc^2^)/3'
_refine_ls_weighting_scheme calc
_refine_ls_wR_factor_gt 0.1160
_refine_ls_wR_factor_ref 0.1277
_reflns_number_gt 3719
_reflns_number_total 6627
_reflns_threshold_expression >2sigma(I)
_cod_data_source_file om500699t_si_002.cif
_cod_data_source_block 2
_cod_original_cell_volume 2677.1(11)
_cod_original_sg_symbol_H-M P2(1)/c
_cod_database_code 4084282

loop_
_symmetry_equiv_pos_as_xyz
'x, y, z'
'-x, y+1/2, -z+1/2'
'-x, -y, -z'
'x, -y-1/2, z-1/2'

loop_
_atom_site_label
_atom_site_type_symbol
_atom_site_fract_x
_atom_site_fract_y
_atom_site_fract_z
_atom_site_U_iso_or_equiv
_atom_site_adp_type
_atom_site_occupancy
_atom_site_symmetry_multiplicity
_atom_site_calc_flag
_atom_site_refinement_flags
C1 C 0.7226(2) 0.9452(2) 0.06913(18) 0.0227(7) Uani 1 1 d .
C2 C 0.6290(2) 0.9150(3) 0.0535(2) 0.0259(7) Uani 1 1 d .
H2 H 0.6016 0.8969 0.1001 0.031 Uiso 1 1 calc R
C3 C 0.5749(2) 0.9107(3) -0.0274(2) 0.0323(8) Uani 1 1 d .
H3 H 0.5117 0.8873 -0.0361 0.039 Uiso 1 1 calc R
C4 C 0.6118(2) 0.9399(3) -0.0954(2) 0.0371(9) Uani 1 1 d .
H4 H 0.5741 0.9385 -0.1512 0.044 Uiso 1 1 calc R
C5 C 0.7046(2) 0.9715(3) -0.0823(2) 0.0350(8) Uani 1 1 d .
H5 H 0.7303 0.9921 -0.1294 0.042 Uiso 1 1 calc R
C6 C 0.7598(2) 0.9732(3) -0.00147(19) 0.0257(7) Uani 1 1 d .
C7 C 0.8606(2) 1.0038(3) 0.0077(2) 0.0306(8) Uani 1 1 d .
C8 C 0.8110(2) 0.8008(3) 0.20879(18) 0.0233(7) Uani 1 1 d .
C9 C 0.7377(2) 0.7236(3) 0.18822(18) 0.0244(7) Uani 1 1 d .
H9 H 0.6783 0.7512 0.1599 0.029 Uiso 1 1 calc R
C10 C 0.7487(2) 0.6085(3) 0.20764(19) 0.0278(7) Uani 1 1 d .
H10 H 0.6971 0.5575 0.1929 0.033 Uiso 1 1 calc R
C11 C 0.8339(2) 0.5663(3) 0.24826(19) 0.0283(7) Uani 1 1 d .
H11 H 0.8417 0.4860 0.2604 0.034 Uiso 1 1 calc R
C12 C 0.9081(2) 0.6408(3) 0.27139(19) 0.0262(7) Uani 1 1 d .
H12 H 0.9668 0.6120 0.3005 0.031 Uiso 1 1 calc R
C13 C 0.8972(2) 0.7570(3) 0.25233(18) 0.0231(7) Uani 1 1 d .
C14 C 0.9803(2) 0.8339(3) 0.2780(2) 0.0283(7) Uani 1 1 d .
C15 C 0.7677(2) 0.9868(3) 0.3615(2) 0.0330(8) Uani 1 1 d .
C16 C 0.7475(2) 0.8789(3) 0.3974(2) 0.0376(9) Uani 1 1 d .
H16 H 0.7029 0.8283 0.3646 0.045 Uiso 1 1 calc R
C17 C 0.7913(3) 0.8468(3) 0.4784(2) 0.0440(10) Uani 1 1 d .
H17 H 0.7767 0.7756 0.5020 0.053 Uiso 1 1 calc R
C18 C 0.8575(3) 0.9216(4) 0.5250(2) 0.0495(11) Uani 1 1 d .
H18 H 0.8899 0.8997 0.5803 0.059 Uiso 1 1 calc R
C19 C 0.8765(2) 1.0257(3) 0.4927(2) 0.0357(9) Uani 1 1 d .
H19 H 0.9200 1.0768 0.5264 0.043 Uiso 1 1 calc R
C20 C 0.8331(2) 1.0573(3) 0.4112(2) 0.0357(8) Uani 1 1 d .
C21 C 0.8579(2) 1.1719(3) 0.3798(2) 0.0367(8) Uani 1 1 d .
C22 C 0.6669(2) 1.1543(2) 0.22279(19) 0.0235(7) Uani 1 1 d .
C23 C 0.7006(2) 1.2024(3) 0.15638(19) 0.0271(7) Uani 1 1 d .
H23 H 0.7502 1.1651 0.1380 0.033 Uiso 1 1 calc R
C24 C 0.6641(2) 1.3022(3) 0.1166(2) 0.0343(8) Uani 1 1 d .
H24 H 0.6885 1.3334 0.0715 0.041 Uiso 1 1 calc R
C25 C 0.5923(2) 1.3567(3) 0.1424(2) 0.0347(8) Uani 1 1 d .
H25 H 0.5648 1.4238 0.1133 0.042 Uiso 1 1 calc R
C26 C 0.5601(2) 1.3146(3) 0.2100(2) 0.0326(8) Uani 1 1 d .
H26 H 0.5121 1.3547 0.2290 0.039 Uiso 1 1 calc R
C27 C 0.5967(2) 1.2144(3) 0.2510(2) 0.0275(7) Uani 1 1 d .
C28 C 0.5574(2) 1.1791(3) 0.3248(2) 0.0309(8) Uani 1 1 d .
F1 F 0.88378(12) 1.10085(16) 0.05169(11) 0.0378(5) Uani 1 1 d .
F2 F 0.91601(12) 0.91986(16) 0.04836(11) 0.0368(5) Uani 1 1 d .
F3 F 0.88373(13) 1.01813(17) -0.06674(11) 0.0418(5) Uani 1 1 d .
F4 F 0.96362(12) 0.92683(15) 0.32180(11) 0.0340(5) Uani 1 1 d .
F5 F 1.05219(11) 0.78010(16) 0.32775(11) 0.0359(5) Uani 1 1 d .
F6 F 1.01073(11) 0.87300(15) 0.21106(11) 0.0320(4) Uani 1 1 d .
F7 F 0.79217(14) 1.25317(17) 0.38156(13) 0.0498(6) Uani 1 1 d .
F8 F 0.93609(13) 1.21538(18) 0.42680(13) 0.0496(6) Uani 1 1 d .
F9 F 0.86884(13) 1.16945(17) 0.30042(12) 0.0444(5) Uani 1 1 d .
F10 F 0.61164(12) 1.10885(17) 0.37925(11) 0.0389(5) Uani 1 1 d .
F11 F 0.54123(14) 1.26966(17) 0.37039(12) 0.0478(6) Uani 1 1 d .
F12 F 0.47566(13) 1.12457(19) 0.30165(12) 0.0478(6) Uani 1 1 d .
O1 O 0.61366(14) 0.93490(18) 0.24349(13) 0.0296(5) Uani 1 1 d .
P1 P 0.79878(5) 0.95396(7) 0.17618(5) 0.02168(19) Uani 1 1 d .
P2 P 0.69899(5) 1.00575(7) 0.25403(5) 0.02314(19) Uani 1 1 d .

loop_
_atom_site_aniso_label
_atom_site_aniso_U_11
_atom_site_aniso_U_22
_atom_site_aniso_U_33
_atom_site_aniso_U_23
_atom_site_aniso_U_13
_atom_site_aniso_U_12
C1 0.0255(17) 0.0186(16) 0.0228(16) -0.0019(13) 0.0024(13) 0.0041(13)
C2 0.0258(17) 0.0232(17) 0.0286(18) -0.0001(14) 0.0057(14) 0.0029(13)
C3 0.0275(18) 0.0319(19) 0.035(2) -0.0047(16) 0.0017(15) 0.0006(15)
C4 0.033(2) 0.046(2) 0.0273(19) -0.0025(16) -0.0033(15) 0.0015(17)
C5 0.037(2) 0.042(2) 0.0266(19) -0.0012(15) 0.0081(15) -0.0023(16)
C6 0.0256(17) 0.0238(17) 0.0270(18) -0.0049(13) 0.0045(14) 0.0007(13)
C7 0.0328(19) 0.0328(19) 0.0273(18) -0.0001(16) 0.0087(15) -0.0041(16)
C8 0.0261(17) 0.0229(17) 0.0216(16) -0.0011(13) 0.0065(13) 0.0012(13)
C9 0.0214(16) 0.0269(18) 0.0245(17) 0.0005(14) 0.0038(13) 0.0037(13)
C10 0.0245(17) 0.0292(18) 0.0312(18) -0.0011(14) 0.0093(14) -0.0026(14)
C11 0.0321(18) 0.0242(17) 0.0315(19) 0.0025(14) 0.0133(15) 0.0030(14)
C12 0.0230(17) 0.0273(18) 0.0289(18) 0.0019(14) 0.0070(14) 0.0060(14)
C13 0.0210(16) 0.0248(17) 0.0234(16) -0.0017(13) 0.0049(13) 0.0031(13)
C14 0.0228(17) 0.0311(19) 0.0301(18) -0.0010(15) 0.0036(14) 0.0050(14)
C15 0.0279(18) 0.037(2) 0.035(2) -0.0054(16) 0.0099(15) 0.0083(15)
C16 0.032(2) 0.043(2) 0.039(2) 0.0083(17) 0.0084(16) 0.0040(16)
C17 0.047(2) 0.040(2) 0.046(2) -0.0067(18) 0.0106(19) 0.0034(18)
C18 0.050(2) 0.070(3) 0.030(2) 0.010(2) 0.0123(18) 0.018(2)
C19 0.035(2) 0.048(2) 0.0240(18) -0.0040(16) 0.0062(15) 0.0076(17)
C20 0.0289(19) 0.038(2) 0.040(2) -0.0045(17) 0.0085(16) 0.0083(16)
C21 0.032(2) 0.039(2) 0.039(2) -0.0027(17) 0.0084(17) 0.0019(17)
C22 0.0205(16) 0.0217(16) 0.0262(17) -0.0031(13) 0.0007(13) 0.0009(13)
C23 0.0245(17) 0.0236(17) 0.0335(19) -0.0005(14) 0.0071(14) -0.0002(14)
C24 0.038(2) 0.0243(18) 0.041(2) 0.0010(16) 0.0107(16) -0.0022(16)
C25 0.033(2) 0.0224(18) 0.046(2) 0.0003(16) 0.0024(17) 0.0012(15)
C26 0.0231(17) 0.0304(19) 0.043(2) -0.0059(16) 0.0045(15) 0.0036(14)
C27 0.0205(16) 0.0240(17) 0.0370(19) -0.0090(14) 0.0038(14) -0.0021(13)
C28 0.0218(17) 0.035(2) 0.035(2) -0.0088(16) 0.0032(15) 0.0030(15)
F1 0.0391(12) 0.0393(12) 0.0352(11) -0.0056(9) 0.0086(9) -0.0134(9)
F2 0.0255(10) 0.0449(12) 0.0404(12) 0.0027(9) 0.0084(9) 0.0045(9)
F3 0.0377(12) 0.0612(14) 0.0293(11) -0.0009(10) 0.0135(9) -0.0113(10)
F4 0.0282(10) 0.0323(11) 0.0386(11) -0.0098(9) 0.0006(8) 0.0021(8)
F5 0.0246(10) 0.0375(12) 0.0406(12) 0.0013(9) -0.0040(9) 0.0057(8)
F6 0.0261(10) 0.0312(11) 0.0393(11) 0.0005(9) 0.0084(9) -0.0025(8)
F7 0.0456(13) 0.0368(12) 0.0639(15) -0.0068(11) 0.0050(11) 0.0020(10)
F8 0.0354(12) 0.0561(14) 0.0516(14) -0.0091(11) -0.0035(10) -0.0084(10)
F9 0.0462(13) 0.0456(13) 0.0413(12) -0.0012(10) 0.0095(10) -0.0113(10)
F10 0.0342(11) 0.0494(13) 0.0352(11) 0.0013(9) 0.0123(9) 0.0122(10)
F11 0.0544(14) 0.0454(13) 0.0475(13) -0.0138(10) 0.0198(11) 0.0134(10)
F12 0.0306(11) 0.0721(16) 0.0414(13) -0.0061(11) 0.0097(10) -0.0154(10)
O1 0.0261(12) 0.0280(12) 0.0374(13) -0.0028(10) 0.0125(10) -0.0036(10)
P1 0.0194(4) 0.0211(4) 0.0241(4) -0.0008(3) 0.0039(3) 0.0008(3)
P2 0.0215(4) 0.0228(4) 0.0255(4) -0.0009(3) 0.0060(3) 0.0002(3)

loop_
_atom_type_symbol
_atom_type_description
_atom_type_scat_dispersion_real
_atom_type_scat_dispersion_imag
_atom_type_scat_source
C C 0.0033 0.0016 'International Tables Vol C Tables 4.2.6.8 and 6.1.1.4'
H H 0.0000 0.0000 'International Tables Vol C Tables 4.2.6.8 and 6.1.1.4'
P P 0.1023 0.0942 'International Tables Vol C Tables 4.2.6.8 and 6.1.1.4'
F F 0.0171 0.0103 'International Tables Vol C Tables 4.2.6.8 and 6.1.1.4'
O O 0.0106 0.0060 'International Tables Vol C Tables 4.2.6.8 and 6.1.1.4'

loop_
_geom_angle_atom_site_label_1
_geom_angle_atom_site_label_2
_geom_angle_atom_site_label_3
_geom_angle
C2 C1 C6 117.1(3)
C2 C1 P1 124.1(2)
C6 C1 P1 118.7(2)
C3 C2 C1 121.9(3)
C4 C3 C2 120.2(3)
C3 C4 C5 119.6(3)
C6 C5 C4 120.5(3)
C5 C6 C1 120.6(3)
C5 C6 C7 117.7(3)
C1 C6 C7 121.7(3)
F3 C7 F1 106.8(3)
F3 C7 F2 106.4(3)
F1 C7 F2 106.8(3)
F3 C7 C6 112.5(3)
F1 C7 C6 112.6(3)
F2 C7 C6 111.2(3)
C9 C8 C13 117.4(3)
C9 C8 P1 121.9(2)
C13 C8 P1 120.6(2)
C10 C9 C8 121.6(3)
C9 C10 C11 120.4(3)
C10 C11 C12 119.8(3)
C11 C12 C13 120.1(3)
C12 C13 C8 120.7(3)
C12 C13 C14 117.9(3)
C8 C13 C14 121.4(3)
F6 C14 F5 106.4(2)
F6 C14 F4 106.7(3)
F5 C14 F4 105.6(2)
F6 C14 C13 112.0(3)
F5 C14 C13 112.6(3)
F4 C14 C13 112.9(3)
C20 C15 C16 117.3(3)
C20 C15 P2 131.0(3)
C16 C15 P2 111.6(3)
C17 C16 C15 121.5(3)
C16 C17 C18 118.3(4)
C19 C18 C17 121.2(4)
C18 C19 C20 120.4(3)
C15 C20 C19 121.3(3)
C15 C20 C21 121.3(3)
C19 C20 C21 117.4(3)
F9 C21 F8 106.7(3)
F9 C21 F7 105.8(3)
F8 C21 F7 105.1(3)
F9 C21 C20 113.5(3)
F8 C21 C20 112.8(3)
F7 C21 C20 112.3(3)
C23 C22 C27 117.6(3)
C23 C22 P2 118.4(2)
C27 C22 P2 122.9(2)
C24 C23 C22 121.9(3)
C23 C24 C25 119.6(3)
C26 C25 C24 120.1(3)
C25 C26 C27 120.8(3)
C26 C27 C22 119.9(3)
C26 C27 C28 115.6(3)
C22 C27 C28 124.5(3)
F10 C28 F11 105.6(3)
F10 C28 F12 105.8(3)
F11 C28 F12 105.5(3)
F10 C28 C27 114.4(3)
F11 C28 C27 112.0(3)
F12 C28 C27 112.9(3)
C8 P1 C1 102.46(13)
C8 P1 P2 97.66(10)
C1 P1 P2 101.64(10)
O1 P2 C15 109.02(14)
O1 P2 C22 109.08(13)
C15 P2 C22 115.71(15)
O1 P2 P1 115.96(9)
C15 P2 P1 101.95(11)
C22 P2 P1 105.20(11)

loop_
_geom_bond_atom_site_label_1
_geom_bond_atom_site_label_2
_geom_bond_distance
C1 C2 1.392(4)
C1 C6 1.404(4)
C1 P1 1.846(3)
C2 C3 1.373(4)
C3 C4 1.367(4)
C4 C5 1.385(4)
C5 C6 1.378(4)
C6 C7 1.501(4)
C7 F3 1.328(3)
C7 F1 1.331(4)
C7 F2 1.343(4)
C8 C9 1.384(4)
C8 C13 1.405(4)
C8 P1 1.843(3)
C9 C10 1.367(4)
C10 C11 1.373(4)
C11 C12 1.376(4)
C12 C13 1.379(4)
C13 C14 1.496(4)
C14 F6 1.335(3)
C14 F5 1.334(3)
C14 F4 1.337(3)
C15 C20 1.378(5)
C15 C16 1.432(5)
C15 P2 1.820(3)
C16 C17 1.375(5)
C17 C18 1.394(5)
C18 C19 1.364(5)
C19 C20 1.379(4)
C20 C21 1.492(5)
C21 F9 1.324(4)
C21 F8 1.331(4)
C21 F7 1.353(4)
C22 C23 1.390(4)
C22 C27 1.401(4)
C22 P2 1.822(3)
C23 C24 1.370(4)
C24 C25 1.371(4)
C25 C26 1.369(4)
C26 C27 1.382(4)
C27 C28 1.488(4)
C28 F10 1.328(3)
C28 F11 1.329(3)
C28 F12 1.337(3)
O1 P2 1.478(2)
P1 P2 2.2120(12)

loop_
_geom_torsion_atom_site_label_1
_geom_torsion_atom_site_label_2
_geom_torsion_atom_site_label_3
_geom_torsion_atom_site_label_4
_geom_torsion
C6 C1 C2 C3 1.1(4)
P1 C1 C2 C3 179.4(2)
C1 C2 C3 C4 -2.1(5)
C2 C3 C4 C5 1.4(5)
C3 C4 C5 C6 0.2(5)
C4 C5 C6 C1 -1.2(5)
C4 C5 C6 C7 177.7(3)
C2 C1 C6 C5 0.6(4)
P1 C1 C6 C5 -177.9(2)
C2 C1 C6 C7 -178.3(3)
P1 C1 C6 C7 3.3(4)
C5 C6 C7 F3 -4.1(4)
C1 C6 C7 F3 174.8(3)
C5 C6 C7 F1 116.7(3)
C1 C6 C7 F1 -64.4(4)
C5 C6 C7 F2 -123.4(3)
C1 C6 C7 F2 55.5(4)
C13 C8 C9 C10 -1.4(4)
P1 C8 C9 C10 175.6(2)
C8 C9 C10 C11 -0.2(5)
C9 C10 C11 C12 1.6(5)
C10 C11 C12 C13 -1.3(5)
C11 C12 C13 C8 -0.4(4)
C11 C12 C13 C14 -179.3(3)
C9 C8 C13 C12 1.7(4)
P1 C8 C13 C12 -175.3(2)
C9 C8 C13 C14 -179.4(3)
P1 C8 C13 C14 3.5(4)
C12 C13 C14 F6 110.9(3)
C8 C13 C14 F6 -68.0(4)
C12 C13 C14 F5 -9.0(4)
C8 C13 C14 F5 172.1(3)
C12 C13 C14 F4 -128.6(3)
C8 C13 C14 F4 52.5(4)
C20 C15 C16 C17 0.2(5)
P2 C15 C16 C17 -179.7(3)
C15 C16 C17 C18 -0.9(5)
C16 C17 C18 C19 2.2(5)
C17 C18 C19 C20 -2.7(5)
C16 C15 C20 C19 -0.7(5)
P2 C15 C20 C19 179.2(3)
C16 C15 C20 C21 -179.2(3)
P2 C15 C20 C21 0.7(5)
C18 C19 C20 C15 1.9(5)
C18 C19 C20 C21 -179.5(3)
C15 C20 C21 F9 -43.7(4)
C19 C20 C21 F9 137.7(3)
C15 C20 C21 F8 -165.2(3)
C19 C20 C21 F8 16.2(4)
C15 C20 C21 F7 76.3(4)
C19 C20 C21 F7 -102.3(3)
C27 C22 C23 C24 -3.0(5)
P2 C22 C23 C24 165.2(2)
C22 C23 C24 C25 -0.2(5)
C23 C24 C25 C26 3.0(5)
C24 C25 C26 C27 -2.6(5)
C25 C26 C27 C22 -0.6(5)
C25 C26 C27 C28 178.7(3)
C23 C22 C27 C26 3.3(4)
P2 C22 C27 C26 -164.3(2)
C23 C22 C27 C28 -175.9(3)
P2 C22 C27 C28 16.5(4)
C26 C27 C28 F10 -158.7(3)
C22 C27 C28 F10 20.5(4)
C26 C27 C28 F11 -38.6(4)
C22 C27 C28 F11 140.6(3)
C26 C27 C28 F12 80.3(4)
C22 C27 C28 F12 -100.5(3)
C9 C8 P1 C1 -37.6(3)
C13 C8 P1 C1 139.3(2)
C9 C8 P1 P2 66.2(2)
C13 C8 P1 P2 -116.9(2)
C2 C1 P1 C8 69.9(3)
C6 C1 P1 C8 -111.8(2)
C2 C1 P1 P2 -30.8(3)
C6 C1 P1 P2 147.5(2)
C20 C15 P2 O1 -155.6(3)
C16 C15 P2 O1 24.3(3)
C20 C15 P2 C22 -32.3(4)
C16 C15 P2 C22 147.6(2)
C20 C15 P2 P1 81.3(3)
C16 C15 P2 P1 -98.8(2)
C23 C22 P2 O1 -119.9(2)
C27 C22 P2 O1 47.7(3)
C23 C22 P2 C15 116.8(2)
C27 C22 P2 C15 -75.6(3)
C23 C22 P2 P1 5.2(3)
C27 C22 P2 P1 172.7(2)
C8 P1 P2 O1 -53.56(14)
C1 P1 P2 O1 50.92(14)
C8 P1 P2 C15 64.71(15)
C1 P1 P2 C15 169.19(15)
C8 P1 P2 C22 -174.16(13)
C1 P1 P2 C22 -69.68(14)
